data_4119576
loop_
_publ_author_name
'Gang He'
'Le Kang'
'William Torres Delgado'
'Olena Shynkaruk'
'Michael J. Ferguson'
'Robert McDonald'
'Eric Rivard'

_publ_contact_author_address
;
Department of Chemistry
University of Alberta
Edmonton
AB T6G 2G2
CANADA
;
_publ_contact_author_email ERIVARD@UALBERTA.CA
_publ_contact_author_name 'E. Rivard'
_publ_section_title
;
 The Marriage of Metallacycle Transfer Chemistry with Suzuki-Miyaura
 Cross-Coupling To Give Main Group Element-Containing Conjugated Polymers
;
_journal_name_full 'Journal of the American Chemical Society'
_journal_page_first 5360
_journal_page_last 5363
_journal_paper_doi 10.1021/ja402242z
_journal_volume 135
_journal_year 2013
_chemical_formula_moiety 'C20 H32 B2 O4 S'
_chemical_formula_sum 'C20 H32 B2 O4 S'
_chemical_formula_weight 390.14
_chemical_name_common 3
_chemical_name_systematic
; 
 ? 
;
_space_group_IT_number 15
_symmetry_cell_setting monoclinic
_symmetry_space_group_name_Hall '-C 2yc'
_symmetry_space_group_name_H-M 'C 1 2/c 1'
_atom_sites_solution_hydrogens geom
_atom_sites_solution_primary direct
_atom_sites_solution_secondary difmap
_audit_creation_method SHELXL-97
_cell_angle_alpha 90.00
_cell_angle_beta 94.0824(6)
_cell_angle_gamma 90.00
_cell_formula_units_Z 8
_cell_length_a 12.6316(2)
_cell_length_b 12.3613(2)
_cell_length_c 27.6424(5)
_cell_measurement_reflns_used 9900
_cell_measurement_temperature 173(2)
_cell_measurement_theta_max 69.23
_cell_measurement_theta_min 5.01
_cell_volume 4305.22(12)
_computing_cell_refinement 'Bruker SAINT'
_computing_data_collection 'Bruker APEX2'
_computing_data_reduction 'Bruker SAINT'
_computing_molecular_graphics 'Bruker SHELXTL'
_computing_publication_material 'Bruker SHELXTL'
_computing_structure_refinement 'SHELXL-97 (Sheldrick, 2008)'
_computing_structure_solution 'SHELXS-97 (Sheldrick, 2008)'
_diffrn_ambient_temperature 173(2)
_diffrn_measured_fraction_theta_full 0.980
_diffrn_measured_fraction_theta_max 0.980
_diffrn_measurement_device_type 'Bruker APEX-II CCD'
_diffrn_measurement_method '\f and \w scans'
_diffrn_radiation_monochromator graphite
_diffrn_radiation_source 'fine-focus sealed tube'
_diffrn_radiation_type CuK\a
_diffrn_radiation_wavelength 1.54178
_diffrn_reflns_av_R_equivalents 0.0134
_diffrn_reflns_av_sigmaI/netI 0.0117
_diffrn_reflns_limit_h_max 15
_diffrn_reflns_limit_h_min -15
_diffrn_reflns_limit_k_max 14
_diffrn_reflns_limit_k_min -15
_diffrn_reflns_limit_l_max 30
_diffrn_reflns_limit_l_min -32
_diffrn_reflns_number 14243
_diffrn_reflns_theta_full 70.06
_diffrn_reflns_theta_max 70.06
_diffrn_reflns_theta_min 3.21
_exptl_absorpt_coefficient_mu 1.503
_exptl_absorpt_correction_T_max 0.8692
_exptl_absorpt_correction_T_min 0.5868
_exptl_absorpt_correction_type integration
_exptl_absorpt_process_details 'SADABS (Sheldrick, 2008)'
_exptl_crystal_colour yellow
_exptl_crystal_density_diffrn 1.204
_exptl_crystal_description plate
_exptl_crystal_F_000 1680
_exptl_crystal_size_max 0.40
_exptl_crystal_size_mid 0.36
_exptl_crystal_size_min 0.10
_refine_diff_density_max 0.527
_refine_diff_density_min -0.219
_refine_diff_density_rms 0.047
_refine_ls_extinction_method none
_refine_ls_goodness_of_fit_ref 1.159
_refine_ls_hydrogen_treatment constr
_refine_ls_matrix_type full
_refine_ls_number_parameters 244
_refine_ls_number_reflns 4008
_refine_ls_number_restraints 0
_refine_ls_restrained_S_all 1.159
_refine_ls_R_factor_all 0.0473
_refine_ls_R_factor_gt 0.0469
_refine_ls_shift/su_max 0.000
_refine_ls_shift/su_mean 0.000
_refine_ls_structure_factor_coef Fsqd
_refine_ls_weighting_details 'calc w=1/[\s^2^(Fo^2^)+(0.0493P)^2^+7.6086P] where P=(Fo^2^+2Fc^2^)/3'
_refine_ls_weighting_scheme calc
_refine_ls_wR_factor_gt 0.1310
_refine_ls_wR_factor_ref 0.1312
_reflns_number_gt 3933
_reflns_number_total 4008
_reflns_threshold_expression I>2\s(I)
_cod_data_source_file ja402242z_si_002_4.cif
_cod_data_source_block riv1273
_cod_original_sg_symbol_H-M 'C 2/c'
_cod_database_code 4119576

loop_
_symmetry_equiv_pos_as_xyz
'x, y, z'
'-x, y, -z+1/2'
'x+1/2, y+1/2, z'
'-x+1/2, y+1/2, -z+1/2'
'-x, -y, -z'
'x, -y, z-1/2'
'-x+1/2, -y+1/2, -z'
'x+1/2, -y+1/2, z-1/2'

loop_
_atom_site_label
_atom_site_type_symbol
_atom_site_fract_x
_atom_site_fract_y
_atom_site_fract_z
_atom_site_U_iso_or_equiv
_atom_site_adp_type
_atom_site_occupancy
_atom_site_symmetry_multiplicity
_atom_site_calc_flag
_atom_site_refinement_flags
S S 0.06643(4) 0.30085(4) 0.157681(19) 0.03233(16) Uani 1 1 d .
O1 O 0.20991(12) 0.12219(12) 0.21346(6) 0.0394(4) Uani 1 1 d .
O2 O 0.09957(12) -0.01906(12) 0.19292(6) 0.0380(4) Uani 1 1 d .
O3 O -0.01961(13) 0.52899(11) 0.12622(5) 0.0351(4) Uani 1 1 d .
O4 O -0.10568(12) 0.47782(11) 0.05416(5) 0.0329(3) Uani 1 1 d .
C1 C 0.05532(16) 0.16303(17) 0.15175(7) 0.0295(4) Uani 1 1 d .
C2 C -0.01539(16) 0.13734(16) 0.11321(7) 0.0292(4) Uani 1 1 d .
C3 C -0.04025(19) 0.02377(17) 0.09597(9) 0.0386(5) Uani 1 1 d .
H3A H -0.0512 -0.0228 0.1243 0.046 Uiso 1 1 calc R
H3B H 0.0210 -0.0052 0.0797 0.046 Uiso 1 1 calc R
C4 C -0.1388(2) 0.0196(2) 0.06101(11) 0.0539(7) Uani 1 1 d .
H4A H -0.1423 -0.0515 0.0445 0.065 Uiso 1 1 calc R
H4B H -0.2028 0.0271 0.0794 0.065 Uiso 1 1 calc R
C5 C -0.1379(3) 0.1090(2) 0.02325(10) 0.0543(7) Uani 1 1 d .
H5A H -0.1997 0.1003 -0.0005 0.065 Uiso 1 1 calc R
H5B H -0.0727 0.1031 0.0056 0.065 Uiso 1 1 calc R
C6 C -0.14208(18) 0.22040(18) 0.04678(8) 0.0367(5) Uani 1 1 d .
H6A H -0.1292 0.2767 0.0224 0.044 Uiso 1 1 calc R
H6B H -0.2137 0.2325 0.0582 0.044 Uiso 1 1 calc R
C7 C -0.06018(16) 0.23035(17) 0.08904(7) 0.0291(4) Uani 1 1 d .
C8 C -0.02375(16) 0.32630(16) 0.10935(7) 0.0295(4) Uani 1 1 d .
C9 C 0.24379(18) 0.03416(18) 0.24678(9) 0.0373(5) Uani 1 1 d .
C10 C 0.18967(17) -0.06672(18) 0.22188(8) 0.0360(5) Uani 1 1 d .
C11 C 0.2026(2) 0.0609(2) 0.29530(10) 0.0564(7) Uani 1 1 d .
H11A H 0.2400 0.1245 0.3091 0.085 Uiso 1 1 calc R
H11B H 0.2145 -0.0007 0.3173 0.085 Uiso 1 1 calc R
H11C H 0.1264 0.0764 0.2910 0.085 Uiso 1 1 calc R
C12 C 0.3641(2) 0.0309(2) 0.25032(11) 0.0547(7) Uani 1 1 d .
H12A H 0.3920 0.0973 0.2658 0.082 Uiso 1 1 calc R
H12B H 0.3894 0.0249 0.2177 0.082 Uiso 1 1 calc R
H12C H 0.3887 -0.0317 0.2698 0.082 Uiso 1 1 calc R
C13 C 0.2564(2) -0.1231(2) 0.18590(11) 0.0560(7) Uani 1 1 d .
H13A H 0.2176 -0.1858 0.1720 0.084 Uiso 1 1 calc R
H13B H 0.3233 -0.1473 0.2025 0.084 Uiso 1 1 calc R
H13C H 0.2713 -0.0727 0.1599 0.084 Uiso 1 1 calc R
C14 C 0.1469(2) -0.1480(2) 0.25647(10) 0.0467(6) Uani 1 1 d .
H14A H 0.1129 -0.2077 0.2380 0.070 Uiso 1 1 calc R
H14B H 0.0948 -0.1127 0.2758 0.070 Uiso 1 1 calc R
H14C H 0.2054 -0.1762 0.2780 0.070 Uiso 1 1 calc R
C15 C -0.03883(18) 0.62924(17) 0.09905(8) 0.0337(5) Uani 1 1 d .
C16 C -0.12523(17) 0.59432(16) 0.05853(8) 0.0321(5) Uani 1 1 d .
C17 C -0.0750(2) 0.71510(19) 0.13349(9) 0.0465(6) Uani 1 1 d .
H17A H -0.0167 0.7322 0.1576 0.070 Uiso 1 1 calc R
H17B H -0.1358 0.6880 0.1500 0.070 Uiso 1 1 calc R
H17C H -0.0956 0.7805 0.1151 0.070 Uiso 1 1 calc R
C18 C 0.0665(2) 0.6600(2) 0.07958(10) 0.0471(6) Uani 1 1 d .
H18A H 0.1168 0.6810 0.1066 0.071 Uiso 1 1 calc R
H18B H 0.0559 0.7209 0.0570 0.071 Uiso 1 1 calc R
H18C H 0.0948 0.5980 0.0626 0.071 Uiso 1 1 calc R
C19 C -0.1134(2) 0.6458(2) 0.00949(8) 0.0413(5) Uani 1 1 d .
H19A H -0.1701 0.6198 -0.0137 0.062 Uiso 1 1 calc R
H19B H -0.0443 0.6263 -0.0020 0.062 Uiso 1 1 calc R
H19C H -0.1182 0.7246 0.0124 0.062 Uiso 1 1 calc R
C20 C -0.23798(19) 0.6070(2) 0.07303(9) 0.0423(5) Uani 1 1 d .
H20A H -0.2877 0.5840 0.0462 0.063 Uiso 1 1 calc R
H20B H -0.2511 0.6831 0.0807 0.063 Uiso 1 1 calc R
H20C H -0.2481 0.5622 0.1016 0.063 Uiso 1 1 calc R
B1 B 0.12219(18) 0.0873(2) 0.18674(9) 0.0307(5) Uani 1 1 d .
B2 B -0.05088(19) 0.44567(19) 0.09598(9) 0.0293(5) Uani 1 1 d .

loop_
_atom_site_aniso_label
_atom_site_aniso_U_11
_atom_site_aniso_U_22
_atom_site_aniso_U_33
_atom_site_aniso_U_23
_atom_site_aniso_U_13
_atom_site_aniso_U_12
S 0.0374(3) 0.0253(3) 0.0328(3) -0.00031(19) -0.0083(2) 0.00115(19)
O1 0.0363(8) 0.0315(8) 0.0481(9) 0.0112(7) -0.0128(7) -0.0019(6)
O2 0.0386(8) 0.0294(8) 0.0439(9) 0.0075(6) -0.0110(7) 0.0002(6)
O3 0.0482(9) 0.0259(7) 0.0301(8) 0.0013(6) -0.0044(6) 0.0017(6)
O4 0.0408(8) 0.0245(7) 0.0324(8) -0.0005(6) -0.0044(6) 0.0030(6)
C1 0.0303(10) 0.0255(10) 0.0324(11) 0.0013(8) -0.0006(8) 0.0013(8)
C2 0.0302(10) 0.0265(10) 0.0307(11) 0.0020(8) -0.0002(8) 0.0012(8)
C3 0.0477(13) 0.0260(11) 0.0403(13) 0.0008(9) -0.0102(10) 0.0001(9)
C4 0.0664(17) 0.0308(12) 0.0600(17) 0.0010(11) -0.0261(13) -0.0082(11)
C5 0.0744(18) 0.0366(13) 0.0471(15) -0.0027(11) -0.0283(13) 0.0015(12)
C6 0.0413(12) 0.0317(11) 0.0352(12) 0.0033(9) -0.0101(9) -0.0012(9)
C7 0.0311(10) 0.0277(10) 0.0284(10) 0.0021(8) 0.0006(8) 0.0016(8)
C8 0.0323(10) 0.0272(10) 0.0284(11) 0.0019(8) -0.0011(8) 0.0029(8)
C9 0.0347(11) 0.0339(11) 0.0417(13) 0.0130(9) -0.0077(9) 0.0009(9)
C10 0.0337(11) 0.0323(11) 0.0412(13) 0.0102(9) -0.0027(9) 0.0046(9)
C11 0.0684(18) 0.0556(17) 0.0438(15) 0.0000(12) -0.0061(13) 0.0038(14)
C12 0.0367(13) 0.0532(16) 0.0716(19) 0.0283(14) -0.0154(12) -0.0036(11)
C13 0.0655(17) 0.0436(15) 0.0598(17) 0.0068(13) 0.0111(14) 0.0142(13)
C14 0.0403(12) 0.0385(13) 0.0602(16) 0.0200(11) -0.0042(11) -0.0016(10)
C15 0.0453(12) 0.0240(10) 0.0312(11) 0.0025(8) -0.0014(9) -0.0001(9)
C16 0.0407(11) 0.0232(10) 0.0320(11) 0.0027(8) 0.0002(9) 0.0027(8)
C17 0.0693(17) 0.0279(11) 0.0419(14) -0.0056(10) -0.0004(12) 0.0022(11)
C18 0.0458(14) 0.0468(14) 0.0479(15) 0.0030(11) -0.0012(11) -0.0102(11)
C19 0.0523(14) 0.0371(12) 0.0339(12) 0.0072(9) -0.0013(10) 0.0026(10)
C20 0.0410(12) 0.0394(13) 0.0464(14) 0.0039(10) 0.0026(10) 0.0058(10)
B1 0.0299(11) 0.0303(12) 0.0317(12) 0.0033(9) -0.0004(9) 0.0018(9)
B2 0.0322(11) 0.0265(11) 0.0291(12) 0.0016(9) 0.0015(9) 0.0019(9)

loop_
_atom_type_symbol
_atom_type_description
_atom_type_scat_dispersion_real
_atom_type_scat_dispersion_imag
_atom_type_scat_source
C C 0.0181 0.0091 'International Tables Vol C Tables 4.2.6.8 and 6.1.1.4'
H H 0.0000 0.0000 'International Tables Vol C Tables 4.2.6.8 and 6.1.1.4'
B B 0.0090 0.0039 'International Tables Vol C Tables 4.2.6.8 and 6.1.1.4'
O O 0.0492 0.0322 'International Tables Vol C Tables 4.2.6.8 and 6.1.1.4'
S S 0.3331 0.5567 'International Tables Vol C Tables 4.2.6.8 and 6.1.1.4'

loop_
_geom_angle_atom_site_label_1
_geom_angle_atom_site_label_2
_geom_angle_atom_site_label_3
_geom_angle
C1 S C8 93.56(10)
B1 O1 C9 107.21(17)
B1 O2 C10 107.17(16)
B2 O3 C15 107.14(16)
B2 O4 C16 107.12(16)
C2 C1 B1 129.57(19)
C2 C1 S 110.29(15)
B1 C1 S 120.12(16)
C1 C2 C7 112.96(19)
C1 C2 C3 124.59(19)
C7 C2 C3 122.38(19)
C2 C3 C4 112.00(18)
C5 C4 C3 111.5(2)
C4 C5 C6 111.2(2)
C7 C6 C5 111.17(18)
C8 C7 C2 113.17(18)
C8 C7 C6 125.20(19)
C2 C7 C6 121.60(19)
C7 C8 B2 131.25(19)
C7 C8 S 110.02(15)
B2 C8 S 118.73(15)
O1 C9 C11 106.9(2)
O1 C9 C12 107.82(18)
C11 C9 C12 110.9(2)
O1 C9 C10 102.51(16)
C11 C9 C10 113.5(2)
C12 C9 C10 114.4(2)
O2 C10 C14 108.27(18)
O2 C10 C13 105.80(19)
C14 C10 C13 110.4(2)
O2 C10 C9 102.62(16)
C14 C10 C9 114.7(2)
C13 C10 C9 114.2(2)
O3 C15 C17 108.51(17)
O3 C15 C18 106.08(18)
C17 C15 C18 110.9(2)
O3 C15 C16 102.45(16)
C17 C15 C16 114.56(19)
C18 C15 C16 113.49(19)
O4 C16 C19 108.10(17)
O4 C16 C20 106.89(17)
C19 C16 C20 110.34(19)
O4 C16 C15 102.49(15)
C19 C16 C15 114.58(18)
C20 C16 C15 113.71(19)
O1 B1 O2 114.18(19)
O1 B1 C1 122.3(2)
O2 B1 C1 123.50(19)
O4 B2 O3 113.95(18)
O4 B2 C8 124.65(19)
O3 B2 C8 121.39(19)

loop_
_geom_bond_atom_site_label_1
_geom_bond_atom_site_label_2
_geom_bond_distance
S C1 1.716(2)
S C8 1.722(2)
O1 B1 1.357(3)
O1 C9 1.469(2)
O2 B1 1.359(3)
O2 C10 1.467(2)
O3 B2 1.367(3)
O3 C15 1.460(2)
O4 B2 1.364(3)
O4 C16 1.467(2)
C1 C2 1.378(3)
C1 B1 1.552(3)
C2 C7 1.426(3)
C2 C3 1.508(3)
C3 C4 1.521(3)
C4 C5 1.521(4)
C5 C6 1.525(3)
C6 C7 1.509(3)
C7 C8 1.377(3)
C8 B2 1.554(3)
C9 C11 1.510(4)
C9 C12 1.517(3)
C9 C10 1.559(3)
C10 C14 1.513(3)
C10 C13 1.518(4)
C15 C17 1.517(3)
C15 C18 1.519(3)
C15 C16 1.568(3)
C16 C19 1.514(3)
C16 C20 1.515(3)

loop_
_geom_torsion_atom_site_label_1
_geom_torsion_atom_site_label_2
_geom_torsion_atom_site_label_3
_geom_torsion_atom_site_label_4
_geom_torsion
C8 S C1 C2 0.53(17)
C8 S C1 B1 179.32(17)
B1 C1 C2 C7 -178.9(2)
S C1 C2 C7 -0.3(2)
B1 C1 C2 C3 -1.9(4)
S C1 C2 C3 176.79(18)
C1 C2 C3 C4 166.6(2)
C7 C2 C3 C4 -16.6(3)
C2 C3 C4 C5 45.2(3)
C3 C4 C5 C6 -63.9(3)
C4 C5 C6 C7 49.5(3)
C1 C2 C7 C8 -0.2(3)
C3 C2 C7 C8 -177.4(2)
C1 C2 C7 C6 -178.10(19)
C3 C2 C7 C6 4.8(3)
C5 C6 C7 C8 161.4(2)
C5 C6 C7 C2 -21.0(3)
C2 C7 C8 B2 -179.1(2)
C6 C7 C8 B2 -1.3(4)
C2 C7 C8 S 0.6(2)
C6 C7 C8 S 178.40(18)
C1 S C8 C7 -0.66(17)
C1 S C8 B2 179.08(17)
B1 O1 C9 C11 -99.3(2)
B1 O1 C9 C12 141.5(2)
B1 O1 C9 C10 20.4(2)
B1 O2 C10 C14 142.2(2)
B1 O2 C10 C13 -99.4(2)
B1 O2 C10 C9 20.6(2)
O1 C9 C10 O2 -24.6(2)
C11 C9 C10 O2 90.4(2)
C12 C9 C10 O2 -140.99(19)
O1 C9 C10 C14 -141.70(19)
C11 C9 C10 C14 -26.8(3)
C12 C9 C10 C14 101.9(2)
O1 C9 C10 C13 89.4(2)
C11 C9 C10 C13 -155.6(2)
C12 C9 C10 C13 -27.0(3)
B2 O3 C15 C17 143.7(2)
B2 O3 C15 C18 -97.0(2)
B2 O3 C15 C16 22.2(2)
B2 O4 C16 C19 141.75(19)
B2 O4 C16 C20 -99.5(2)
B2 O4 C16 C15 20.4(2)
O3 C15 C16 O4 -25.6(2)
C17 C15 C16 O4 -142.87(19)
C18 C15 C16 O4 88.3(2)
O3 C15 C16 C19 -142.43(18)
C17 C15 C16 C19 100.3(2)
C18 C15 C16 C19 -28.5(3)
O3 C15 C16 C20 89.4(2)
C17 C15 C16 C20 -27.9(3)
C18 C15 C16 C20 -156.7(2)
C9 O1 B1 O2 -8.4(3)
C9 O1 B1 C1 172.5(2)
C10 O2 B1 O1 -8.7(3)
C10 O2 B1 C1 170.4(2)
C2 C1 B1 O1 160.1(2)
S C1 B1 O1 -18.4(3)
C2 C1 B1 O2 -19.0(4)
S C1 B1 O2 162.51(18)
C16 O4 B2 O3 -7.3(2)
C16 O4 B2 C8 173.2(2)
C15 O3 B2 O4 -10.5(2)
C15 O3 B2 C8 168.98(19)
C7 C8 B2 O4 -12.3(4)
S C8 B2 O4 167.99(17)
C7 C8 B2 O3 168.2(2)
S C8 B2 O3 -11.4(3)
